data_7039486
loop_
_publ_author_name
'She, Shixiong'
'Li, Yahong'
'Li, Wu'

_publ_section_title
;
 Two 3d-4f double helical chains including [Dy2M2]n (M = Ni(II) and
 Co(II)) cores exhibiting slow magnetic relaxation.
;
_journal_issue 26
_journal_name_full 'Dalton transactions (Cambridge, England : 2003)'
_journal_page_first 10830
_journal_page_last 10835
_journal_paper_doi 10.1039/c6dt00951d
_journal_volume 45
_journal_year 2016
_chemical_formula_moiety 'C60 H50 Dy2 N5 Ni2 O22, C62 H51 Dy2 N5 Ni2 O23, N O3,12(H2O),2(C2H5OH)'
_chemical_formula_sum 'C126 H137 Dy4 N11 Ni4 O62'
_chemical_formula_weight 3682.30
_space_group_crystal_system tetragonal
_space_group_IT_number 80
_space_group_name_Hall 'I 4bw'
_space_group_name_H-M_alt 'I 41'
_symmetry_space_group_name_Hall 'I 4bw'
_symmetry_space_group_name_H-M 'I 41'
_atom_sites_solution_hydrogens mixed
_audit_creation_date 2016-06-03
_audit_creation_method
;
Olex2 1.2
(compiled 2016.02.19 svn.r3266 for OlexSys, GUI svn.r5155)
;
_audit_update_record
;
2016-06-03 deposited with the CCDC.
2016-06-06 downloaded from the CCDC.
;
_cell_angle_alpha 90
_cell_angle_beta 90
_cell_angle_gamma 90
_cell_formula_units_Z 8
_cell_length_a 26.2770(12)
_cell_length_b 26.2770(12)
_cell_length_c 44.4110(15)
_cell_measurement_reflns_used 9766
_cell_measurement_temperature 291(2)
_cell_measurement_theta_max 25.242
_cell_measurement_theta_min 0.900
_cell_volume 30665(2)
_computing_molecular_graphics 'Olex2 (Dolomanov et al., 2009)'
_computing_publication_material 'Olex2 (Dolomanov et al., 2009)'
_computing_structure_refinement 'ShelXL (Sheldrick, 2015)'
_diffrn_ambient_temperature 291.15
_diffrn_measured_fraction_theta_full 0.999
_diffrn_measured_fraction_theta_max 0.998
_diffrn_measurement_device_type MoK\a
_diffrn_radiation_type MoK\a
_diffrn_radiation_wavelength 0.71073
_diffrn_reflns_av_R_equivalents 0.0453
_diffrn_reflns_av_unetI/netI 0.0547
_diffrn_reflns_Laue_measured_fraction_full 0.999
_diffrn_reflns_Laue_measured_fraction_max 0.998
_diffrn_reflns_limit_h_max 34
_diffrn_reflns_limit_h_min -33
_diffrn_reflns_limit_k_max 34
_diffrn_reflns_limit_k_min -26
_diffrn_reflns_limit_l_max 58
_diffrn_reflns_limit_l_min -54
_diffrn_reflns_number 111960
_diffrn_reflns_point_group_measured_fraction_full 0.999
_diffrn_reflns_point_group_measured_fraction_max 0.998
_diffrn_reflns_theta_full 25.242
_diffrn_reflns_theta_max 28.306
_diffrn_reflns_theta_min 1.579
_exptl_absorpt_coefficient_mu 2.495
_exptl_absorpt_correction_T_max 0.723
_exptl_absorpt_correction_T_min 0.645
_exptl_absorpt_correction_type multi-scan
_exptl_crystal_colour green
_exptl_crystal_density_diffrn 1.595
_exptl_crystal_description block
_exptl_crystal_F_000 14736
_exptl_crystal_size_max 0.29
_exptl_crystal_size_mid 0.15
_exptl_crystal_size_min 0.13
_platon_squeeze_details
;
?
;
_refine_diff_density_max 0.929
_refine_diff_density_min -0.752
_refine_diff_density_rms 0.080
_refine_ls_abs_structure_details
;
 Refined as an inversion twin.
;
_refine_ls_abs_structure_Flack 0.533(6)
_refine_ls_extinction_method none
_refine_ls_goodness_of_fit_ref 1.005
_refine_ls_hydrogen_treatment constr
_refine_ls_matrix_type full
_refine_ls_number_parameters 1713
_refine_ls_number_reflns 36977
_refine_ls_number_restraints 1
_refine_ls_restrained_S_all 1.005
_refine_ls_R_factor_all 0.0618
_refine_ls_R_factor_gt 0.0336
_refine_ls_shift/su_max 0.010
_refine_ls_shift/su_mean 0.000
_refine_ls_structure_factor_coef Fsqd
_refine_ls_weighting_details 'w=1/[\s^2^(Fo^2^)+(0.0355P)^2^+10.0439P] where P=(Fo^2^+2Fc^2^)/3'
_refine_ls_weighting_scheme calc
_refine_ls_wR_factor_gt 0.0688
_refine_ls_wR_factor_ref 0.0797
_reflns_Friedel_coverage 0.975
_reflns_Friedel_fraction_full 0.999
_reflns_Friedel_fraction_max 0.998
_reflns_number_gt 27657
_reflns_number_total 36977
_reflns_threshold_expression 'I > 2\s(I)'
_cod_data_source_file c6dt00951d2.cif
_cod_data_source_block 1_sq_s
_cod_depositor_comments 'Adding full bibliography for 7039485--7039486.cif.'
_cod_original_cell_volume 30665(3)
_cod_database_code 7039486
_shelx_space_group_comment
;
The symmetry employed for this shelxl refinement is uniquely defined
by the following loop, which should always be used as a source of
symmetry information in preference to the above space-group names.
They are only intended as comments.
;
_shelx_estimated_absorpt_t_max 0.737
_shelx_estimated_absorpt_t_min 0.531
_olex2_refinement_description
;
1. Twinned data refinement
 Scales: 0.467(6) 0.533(6)
2. Fixed Uiso
 At 1.2 times of:
  All C(H) groups
 At 1.5 times of:
  All C(H,H,H) groups, All O(H,H) groups
3. Others
 Fixed Uiso: H1WA(0.052) H1WB(0.052) H2WA(0.067) H2WB(0.067) H3WA(0.055)
 H3WB(0.055) H4WA(0.056) H4WB(0.056)
 Fixed X: H1WA(0.3726) H1WB(0.368701) H2WA(0.285399) H2WB(0.323501)
 H3WA(0.2554) H3WB(0.2849) H4WA(0.347301) H4WB(0.3069)
 Fixed Y: H1WA(-0.1334) H1WB(-0.1893) H2WA(-0.0568) H2WB(-0.064301) H3WA(-
 0.2211) H3WB(-0.2563) H4WA(0.159201) H4WB(0.117801)
 Fixed Z: H1WA(0.332399) H1WB(0.320201) H2WA(0.225801) H2WB(0.199)
 H3WA(0.1862) H3WB(0.2032) H4WA(0.3821) H4WB(0.3908)
4.a Rotating group:
 O5W(H5WA,H5WB)
4.b Aromatic/amide H refined with riding coordinates:
 C3(H3), C4(H4), C5(H5), C8(H8), C10(H10), C11(H11), C12(H12), C13(H13),
 C18(H18), C19(H19), C20(H20), C23(H23), C25(H25), C26(H26), C27(H27), C28(H28),
  C33(H33), C34(H34), C35(H35), C38(H38), C40(H40), C41(H41), C42(H42),
 C43(H43), C48(H48), C49(H49), C50(H50), C53(H53), C55(H55), C56(H56), C57(H57),
  C58(H58), C63(H63), C64(H64), C65(H65), C68(H68), C70(H70), C71(H71),
 C72(H72), C73(H73), C78(H78), C79(H79), C80(H80), C83(H83), C85(H85), C86(H86),
  C87(H87), C88(H88), C93(H93), C94(H94), C95(H95), C98(H98), C100(H100),
 C101(H101), C102(H102), C103(H103), C108(H108), C109(H109), C110(H110),
 C113(H113), C115(H115), C116(H116), C117(H117), C118(H118)
4.c Idealised Me refined as rotating group:
 C1(H1A,H1B,H1C), C16(H16A,H16B,H16C), C31(H31A,H31B,H31C), C46(H46A,H46B,
 H46C), C61(H61A,H61B,H61C), C76(H76A,H76B,H76C), C91(H91A,H91B,H91C),
 C106(H10A,H10B,H10C), C122(H12A,H12B,H12C)
;
_shelx_shelxl_version_number 2014/7
_olex2_submission_special_instructions 'No special instructions were received'

loop_
_space_group_symop_operation_xyz
'x, y, z'
'-y, x+1/2, z+1/4'
'-x, -y, z'
'y, -x+1/2, z+1/4'
'x+1/2, y+1/2, z+1/2'
'-y+1/2, x+1, z+3/4'
'-x+1/2, -y+1/2, z+1/2'
'y+1/2, -x+1, z+3/4'

loop_
_atom_site_label
_atom_site_type_symbol
_atom_site_fract_x
_atom_site_fract_y
_atom_site_fract_z
_atom_site_U_iso_or_equiv
_atom_site_adp_type
_atom_site_occupancy
_atom_site_site_symmetry_order
_atom_site_calc_flag
_atom_site_refinement_flags_posn
C1 C 0.4710(3) -0.1106(4) 0.4026(2) 0.061(2) Uani 1 1 d .
H1A H 0.4954 -0.1036 0.3871 0.092 Uiso 1 1 calc GR
H1B H 0.4800 -0.1416 0.4127 0.092 Uiso 1 1 calc GR
H1C H 0.4707 -0.0831 0.4169 0.092 Uiso 1 1 calc GR
C2 C 0.3974(3) -0.0710(3) 0.38259(16) 0.0430(18) Uani 1 1 d .
C3 C 0.4206(3) -0.0236(3) 0.38190(18) 0.052(2) Uani 1 1 d .
H3 H 0.4553 -0.0206 0.3855 0.062 Uiso 1 1 calc R
C4 C 0.3909(3) 0.0205(3) 0.37558(18) 0.052(2) Uani 1 1 d .
H4 H 0.4059 0.0526 0.3756 0.063 Uiso 1 1 calc R
C5 C 0.3408(3) 0.0153(3) 0.36958(16) 0.0431(18) Uani 1 1 d .
H5 H 0.3217 0.0443 0.3656 0.052 Uiso 1 1 calc R
C6 C 0.3162(3) -0.0325(3) 0.36912(15) 0.0349(16) Uani 1 1 d .
C7 C 0.3444(3) -0.0773(3) 0.37652(15) 0.0382(16) Uani 1 1 d .
C8 C 0.2614(3) -0.0324(3) 0.36569(15) 0.0381(16) Uani 1 1 d .
H8 H 0.2458 -0.0007 0.3652 0.046 Uiso 1 1 calc R
C9 C 0.1788(3) -0.0654(3) 0.36398(15) 0.0365(16) Uani 1 1 d .
C10 C 0.1541(3) -0.0320(3) 0.34433(17) 0.0449(18) Uani 1 1 d .
H10 H 0.1732 -0.0116 0.3315 0.054 Uiso 1 1 calc R
C11 C 0.1025(3) -0.0288(3) 0.34368(18) 0.053(2) Uani 1 1 d .
H11 H 0.0868 -0.0065 0.3304 0.064 Uiso 1 1 calc R
C12 C 0.0733(3) -0.0585(3) 0.36259(19) 0.055(2) Uani 1 1 d .
H12 H 0.0379 -0.0569 0.3617 0.066 Uiso 1 1 calc R
C13 C 0.0968(3) -0.0907(3) 0.38292(18) 0.0493(19) Uani 1 1 d .
H13 H 0.0770 -0.1097 0.3961 0.059 Uiso 1 1 calc R
C14 C 0.1493(3) -0.0952(3) 0.38402(16) 0.0395(16) Uani 1 1 d .
C15 C 0.1734(3) -0.1313(3) 0.40652(15) 0.0386(16) Uani 1 1 d .
C16 C 0.3365(4) -0.3033(4) 0.4360(2) 0.076(3) Uani 1 1 d .
H16A H 0.3070 -0.3080 0.4484 0.114 Uiso 1 1 calc GR
H16B H 0.3622 -0.2855 0.4472 0.114 Uiso 1 1 calc GR
H16C H 0.3494 -0.3359 0.4298 0.114 Uiso 1 1 calc GR
C17 C 0.2821(3) -0.2915(3) 0.39426(17) 0.049(2) Uani 1 1 d .
C18 C 0.2581(4) -0.3377(3) 0.3973(2) 0.060(2) Uani 1 1 d .
H18 H 0.2706 -0.3618 0.4108 0.072 Uiso 1 1 calc R
C19 C 0.2159(4) -0.3482(3) 0.3804(2) 0.071(3) Uani 1 1 d .
H19 H 0.2008 -0.3802 0.3818 0.085 Uiso 1 1 calc R
C20 C 0.1955(4) -0.3128(3) 0.3618(2) 0.065(3) Uani 1 1 d .
H20 H 0.1659 -0.3205 0.3513 0.078 Uiso 1 1 calc R
C21 C 0.2182(3) -0.2650(3) 0.35816(18) 0.0466(19) Uani 1 1 d .
C22 C 0.2631(3) -0.2546(3) 0.37403(16) 0.0387(17) Uani 1 1 d .
C23 C 0.1943(3) -0.2295(3) 0.33802(17) 0.050(2) Uani 1 1 d .
H23 H 0.1681 -0.2419 0.3260 0.060 Uiso 1 1 calc R
C24 C 0.1811(3) -0.1515(3) 0.31258(16) 0.0437(18) Uani 1 1 d .
C25 C 0.1289(3) -0.1508(4) 0.30988(18) 0.056(2) Uani 1 1 d .
H25 H 0.1088 -0.1714 0.3221 0.068 Uiso 1 1 calc R
C26 C 0.1068(4) -0.1193(4) 0.2890(2) 0.068(3) Uani 1 1 d .
H26 H 0.0716 -0.1186 0.2870 0.082 Uiso 1 1 calc R
C27 C 0.1363(4) -0.0886(4) 0.2709(2) 0.061(2) Uani 1 1 d .
H27 H 0.1210 -0.0667 0.2572 0.073 Uiso 1 1 calc R
C28 C 0.1870(3) -0.0904(3) 0.27329(17) 0.054(2) Uani 1 1 d .
H28 H 0.2067 -0.0700 0.2607 0.065 Uiso 1 1 calc R
C29 C 0.2111(3) -0.1216(3) 0.29393(16) 0.0433(18) Uani 1 1 d .
C30 C 0.2695(3) -0.1239(3) 0.29448(15) 0.0374(16) Uani 1 1 d .
C31 C 0.1879(4) -0.1448(4) 0.2005(2) 0.082(3) Uani 1 1 d .
H31A H 0.1773 -0.1706 0.1865 0.122 Uiso 1 1 calc GR
H31B H 0.2094 -0.1207 0.1904 0.122 Uiso 1 1 calc GR
H31C H 0.1586 -0.1277 0.2084 0.122 Uiso 1 1 calc GR
C32 C 0.1936(3) -0.2103(4) 0.2377(2) 0.056(2) Uani 1 1 d .
C33 C 0.1435(4) -0.2230(4) 0.2360(3) 0.077(3) Uani 1 1 d .
H33 H 0.1213 -0.2019 0.2255 0.092 Uiso 1 1 calc R
C34 C 0.1254(4) -0.2655(5) 0.2494(3) 0.089(4) Uani 1 1 d .
H34 H 0.0910 -0.2735 0.2475 0.107 Uiso 1 1 calc R
C35 C 0.1563(4) -0.2968(5) 0.2654(3) 0.082(3) Uani 1 1 d .
H35 H 0.1426 -0.3252 0.2750 0.098 Uiso 1 1 calc R
C36 C 0.2093(3) -0.2868(3) 0.26789(19) 0.055(2) Uani 1 1 d .
C37 C 0.2282(3) -0.2417(3) 0.25433(17) 0.0462(19) Uani 1 1 d .
C38 C 0.2385(4) -0.3217(4) 0.2849(2) 0.061(2) Uani 1 1 d .
H38 H 0.2208 -0.3460 0.2959 0.073 Uiso 1 1 calc R
C39 C 0.3113(4) -0.3583(3) 0.30672(18) 0.062(3) Uani 1 1 d .
C40 C 0.3006(5) -0.4096(4) 0.3068(3) 0.096(4) Uani 1 1 d .
H40 H 0.2756 -0.4217 0.2938 0.115 Uiso 1 1 calc R
C41 C 0.3252(7) -0.4435(4) 0.3250(3) 0.124(6) Uani 1 1 d .
H41 H 0.3188 -0.4782 0.3234 0.149 Uiso 1 1 calc R
C42 C 0.3584(6) -0.4260(4) 0.3451(3) 0.111(5) Uani 1 1 d .
H42 H 0.3740 -0.4486 0.3583 0.133 Uiso 1 1 calc R
C43 C 0.3703(5) -0.3749(4) 0.3467(2) 0.085(3) Uani 1 1 d .
H43 H 0.3934 -0.3635 0.3611 0.102 Uiso 1 1 calc R
C44 C 0.3479(4) -0.3402(3) 0.32708(18) 0.057(2) Uani 1 1 d .
C45 C 0.3619(3) -0.2852(3) 0.32945(17) 0.049(2) Uani 1 1 d .
C46 C 0.4002(5) -0.0718(3) 0.2553(3) 0.101(4) Uani 1 1 d .
H46A H 0.4122 -0.0751 0.2756 0.152 Uiso 1 1 calc GR
H46B H 0.3674 -0.0558 0.2553 0.152 Uiso 1 1 calc GR
H46C H 0.4237 -0.0515 0.2439 0.152 Uiso 1 1 calc GR
C47 C 0.4359(3) -0.1541(3) 0.24793(16) 0.049(2) Uani 1 1 d .
C48 C 0.4861(3) -0.1394(4) 0.25025(18) 0.057(2) Uani 1 1 d .
H48 H 0.4958 -0.1055 0.2482 0.069 Uiso 1 1 calc R
C49 C 0.5219(4) -0.1780(5) 0.25582(19) 0.074(3) Uani 1 1 d .
H49 H 0.5561 -0.1693 0.2573 0.089 Uiso 1 1 calc R
C50 C 0.5082(3) -0.2278(4) 0.25914(18) 0.056(2) Uani 1 1 d .
H50 H 0.5329 -0.2525 0.2625 0.068 Uiso 1 1 calc R
C51 C 0.4572(3) -0.2416(3) 0.25755(16) 0.0416(17) Uani 1 1 d .
C52 C 0.4209(3) -0.2056(3) 0.25062(15) 0.0382(17) Uani 1 1 d .
C53 C 0.4471(3) -0.2952(3) 0.25836(16) 0.048(2) Uani 1 1 d .
H53 H 0.4749 -0.3171 0.2586 0.058 Uiso 1 1 calc R
C54 C 0.3960(4) -0.3685(3) 0.25432(17) 0.056(2) Uani 1 1 d .
C55 C 0.4248(4) -0.4022(3) 0.2714(2) 0.079(3) Uani 1 1 d .
H55 H 0.4486 -0.3900 0.2851 0.094 Uiso 1 1 calc R
C56 C 0.4182(6) -0.4526(4) 0.2679(3) 0.117(5) Uani 1 1 d .
H56 H 0.4366 -0.4752 0.2798 0.140 Uiso 1 1 calc R
C57 C 0.3845(6) -0.4706(4) 0.2471(3) 0.120(6) Uani 1 1 d .
H57 H 0.3802 -0.5055 0.2449 0.144 Uiso 1 1 calc R
C58 C 0.3568(5) -0.4378(3) 0.2295(2) 0.086(4) Uani 1 1 d .
H58 H 0.3343 -0.4505 0.2153 0.104 Uiso 1 1 calc R
C59 C 0.3623(4) -0.3860(3) 0.23298(17) 0.053(2) Uani 1 1 d .
C60 C 0.3315(3) -0.3517(3) 0.21234(16) 0.0414(18) Uani 1 1 d .
C61 C 0.4142(4) 0.0519(4) 0.4581(2) 0.081(3) Uani 1 1 d .
H61A H 0.4149 0.0394 0.4784 0.121 Uiso 1 1 calc GR
H61B H 0.4383 0.0791 0.4560 0.121 Uiso 1 1 calc GR
H61C H 0.4230 0.0249 0.4445 0.121 Uiso 1 1 calc GR
C62 C 0.3281(3) 0.0324(3) 0.44558(16) 0.0451(18) Uani 1 1 d .
C63 C 0.3376(3) -0.0181(3) 0.44438(17) 0.049(2) Uani 1 1 d .
H63 H 0.3707 -0.0299 0.4468 0.058 Uiso 1 1 calc R
C64 C 0.2989(4) -0.0523(3) 0.43959(18) 0.057(2) Uani 1 1 d .
H64 H 0.3055 -0.0871 0.4391 0.068 Uiso 1 1 calc R
C65 C 0.2503(4) -0.0343(3) 0.43559(17) 0.053(2) Uani 1 1 d .
H65 H 0.2239 -0.0574 0.4327 0.064 Uiso 1 1 calc R
C66 C 0.2395(3) 0.0177(3) 0.43582(15) 0.0442(19) Uani 1 1 d .
C67 C 0.2790(3) 0.0526(3) 0.44101(15) 0.0419(18) Uani 1 1 d .
C68 C 0.1862(3) 0.0322(3) 0.43358(15) 0.0427(18) Uani 1 1 d .
H68 H 0.1625 0.0060 0.4350 0.051 Uiso 1 1 calc R
C69 C 0.1150(3) 0.0840(3) 0.43323(15) 0.0424(18) Uani 1 1 d .
C70 C 0.0812(3) 0.0559(3) 0.41644(19) 0.056(2) Uani 1 1 d .
H70 H 0.0931 0.0314 0.4031 0.067 Uiso 1 1 calc R
C71 C 0.0297(4) 0.0642(4) 0.4194(2) 0.070(3) Uani 1 1 d .
H71 H 0.0072 0.0451 0.4079 0.084 Uiso 1 1 calc R
C72 C 0.0108(4) 0.0996(4) 0.4389(2) 0.070(3) Uani 1 1 d .
H72 H -0.0241 0.1046 0.4404 0.085 Uiso 1 1 calc R
C73 C 0.0445(3) 0.1285(4) 0.45679(19) 0.056(2) Uani 1 1 d .
H73 H 0.0320 0.1524 0.4704 0.067 Uiso 1 1 calc R
C74 C 0.0980(3) 0.1206(3) 0.45376(15) 0.0425(17) Uani 1 1 d .
C75 C 0.1323(3) 0.1519(3) 0.47298(16) 0.0430(17) Uani 1 1 d .
C76 C 0.3323(4) 0.2807(4) 0.4927(2) 0.073(3) Uani 1 1 d .
H76A H 0.3555 0.3049 0.4841 0.110 Uiso 1 1 calc GR
H76B H 0.3507 0.2578 0.5055 0.110 Uiso 1 1 calc GR
H76C H 0.3071 0.2984 0.5043 0.110 Uiso 1 1 calc GR
C77 C 0.2725(3) 0.2787(3) 0.45177(17) 0.0467(19) Uani 1 1 d .
C78 C 0.2616(4) 0.3290(3) 0.4533(2) 0.063(2) Uani 1 1 d .
H78 H 0.2802 0.3501 0.4660 0.075 Uiso 1 1 calc R
C79 C 0.2223(4) 0.3491(4) 0.4356(2) 0.072(3) Uani 1 1 d .
H79 H 0.2153 0.3838 0.4363 0.086 Uiso 1 1 calc R
C80 C 0.1945(4) 0.3185(3) 0.4176(2) 0.063(2) Uani 1 1 d .
H80 H 0.1688 0.3324 0.4058 0.076 Uiso 1 1 calc R
C81 C 0.2040(3) 0.2657(3) 0.41636(18) 0.0478(19) Uani 1 1 d .
C82 C 0.2452(3) 0.2454(3) 0.43259(16) 0.0403(17) Uani 1 1 d .
C83 C 0.1720(3) 0.2347(3) 0.39731(18) 0.051(2) Uani 1 1 d .
H83 H 0.1510 0.2518 0.3839 0.061 Uiso 1 1 calc R
C84 C 0.1388(3) 0.1616(3) 0.37533(17) 0.0448(18) Uani 1 1 d .
C85 C 0.0872(4) 0.1718(4) 0.3731(2) 0.060(2) Uani 1 1 d .
H85 H 0.0724 0.1957 0.3858 0.072 Uiso 1 1 calc R
C86 C 0.0574(4) 0.1468(4) 0.3521(2) 0.070(3) Uani 1 1 d .
H86 H 0.0225 0.1525 0.3513 0.084 Uiso 1 1 calc R
C87 C 0.0802(4) 0.1133(4) 0.3325(2) 0.065(2) Uani 1 1 d .
H87 H 0.0605 0.0972 0.3179 0.078 Uiso 1 1 calc R
C88 C 0.1315(4) 0.1030(3) 0.3339(2) 0.056(2) Uani 1 1 d .
H88 H 0.1463 0.0807 0.3201 0.067 Uiso 1 1 calc R
C89 C 0.1608(3) 0.1258(3) 0.35553(16) 0.0424(17) Uani 1 1 d .
C90 C 0.2173(3) 0.1151(3) 0.35668(16) 0.0415(18) Uani 1 1 d .
C91 C 0.1477(4) 0.1558(4) 0.2645(2) 0.079(3) Uani 1 1 d .
H91A H 0.1152 0.1507 0.2739 0.119 Uiso 1 1 calc GR
H91B H 0.1593 0.1244 0.2559 0.119 Uiso 1 1 calc GR
H91C H 0.1446 0.1810 0.2490 0.119 Uiso 1 1 calc GR
C92 C 0.1744(3) 0.2204(4) 0.29857(19) 0.056(2) Uani 1 1 d .
C93 C 0.1292(4) 0.2458(4) 0.2967(3) 0.074(3) Uani 1 1 d .
H93 H 0.1019 0.2314 0.2865 0.089 Uiso 1 1 calc R
C94 C 0.1242(5) 0.2935(5) 0.3103(3) 0.098(4) Uani 1 1 d .
H94 H 0.0930 0.3102 0.3096 0.117 Uiso 1 1 calc R
C95 C 0.1644(4) 0.3159(4) 0.3247(3) 0.077(3) Uani 1 1 d .
H95 H 0.1607 0.3481 0.3331 0.092 Uiso 1 1 calc R
C96 C 0.2112(3) 0.2904(3) 0.32682(19) 0.053(2) Uani 1 1 d .
C97 C 0.2175(3) 0.2415(3) 0.31476(17) 0.0472(19) Uani 1 1 d .
C98 C 0.2496(4) 0.3160(3) 0.34376(18) 0.057(2) Uani 1 1 d .
H98 H 0.2389 0.3438 0.3551 0.068 Uiso 1 1 calc R
C99 C 0.3301(3) 0.3331(3) 0.36531(18) 0.0478(19) Uani 1 1 d .
C100 C 0.3335(4) 0.3856(3) 0.3628(2) 0.074(3) Uani 1 1 d .
H100 H 0.3145 0.4028 0.3483 0.088 Uiso 1 1 calc R
C101 C 0.3647(5) 0.4115(4) 0.3816(3) 0.088(4) Uani 1 1 d .
H101 H 0.3682 0.4465 0.3795 0.106 Uiso 1 1 calc R
C102 C 0.3911(5) 0.3870(4) 0.4036(3) 0.084(3) Uani 1 1 d .
H102 H 0.4115 0.4052 0.4169 0.101 Uiso 1 1 calc R
C103 C 0.3874(4) 0.3347(3) 0.4061(2) 0.063(2) Uani 1 1 d .
H103 H 0.4056 0.3180 0.4210 0.075 Uiso 1 1 calc R
C104 C 0.3576(3) 0.3072(3) 0.38697(17) 0.0456(18) Uani 1 1 d .
C105 C 0.3533(3) 0.2507(3) 0.39122(16) 0.0400(17) Uani 1 1 d .
C106 C 0.3401(4) 0.0229(3) 0.2944(2) 0.071(3) Uani 1 1 d .
H10A H 0.3608 0.0192 0.2768 0.106 Uiso 1 1 calc GR
H10B H 0.3055 0.0144 0.2897 0.106 Uiso 1 1 calc GR
H10C H 0.3524 0.0006 0.3099 0.106 Uiso 1 1 calc GR
C107 C 0.3900(3) 0.0939(3) 0.31156(16) 0.047(2) Uani 1 1 d .
C108 C 0.4336(4) 0.0664(4) 0.31416(19) 0.057(2) Uani 1 1 d .
H108 H 0.4331 0.0316 0.3104 0.069 Uiso 1 1 calc R
C109 C 0.4782(4) 0.0895(4) 0.3223(2) 0.066(3) Uani 1 1 d .
H109 H 0.5078 0.0704 0.3241 0.079 Uiso 1 1 calc R
C110 C 0.4794(3) 0.1413(3) 0.32788(18) 0.053(2) Uani 1 1 d .
H110 H 0.5097 0.1567 0.3339 0.063 Uiso 1 1 calc R
C111 C 0.4349(3) 0.1712(3) 0.32445(15) 0.0445(18) Uani 1 1 d .
C112 C 0.3899(3) 0.1473(3) 0.31592(16) 0.0436(18) Uani 1 1 d .
C113 C 0.4417(3) 0.2260(3) 0.32463(16) 0.0467(19) Uani 1 1 d .
H113 H 0.4746 0.2384 0.3271 0.056 Uiso 1 1 calc R
C114 C 0.4189(3) 0.3103(3) 0.31628(16) 0.0433(18) Uani 1 1 d .
C115 C 0.4547(3) 0.3356(3) 0.3335(2) 0.057(2) Uani 1 1 d .
H115 H 0.4715 0.3186 0.3490 0.069 Uiso 1 1 calc R
C116 C 0.4653(4) 0.3856(4) 0.3280(2) 0.075(3) Uani 1 1 d .
H116 H 0.4899 0.4024 0.3393 0.090 Uiso 1 1 calc R
C117 C 0.4394(5) 0.4110(4) 0.3053(3) 0.091(4) Uani 1 1 d .
H117 H 0.4454 0.4455 0.3023 0.110 Uiso 1 1 calc R
C118 C 0.4056(4) 0.3865(3) 0.2873(2) 0.064(2) Uani 1 1 d .
H118 H 0.3910 0.4036 0.2711 0.077 Uiso 1 1 calc R
C119 C 0.3925(3) 0.3362(3) 0.29287(16) 0.0453(18) Uani 1 1 d .
C120 C 0.3545(3) 0.3108(3) 0.27225(16) 0.0415(18) Uani 1 1 d .
C121 C 0.2413(4) 0.0453(4) 0.2407(2) 0.069(3) Uani 1 1 d .
C122 C 0.2258(6) 0.0642(5) 0.2106(3) 0.121(5) Uani 1 1 d .
H12A H 0.1905 0.0735 0.2110 0.182 Uiso 1 1 calc GR
H12B H 0.2311 0.0380 0.1959 0.182 Uiso 1 1 calc GR
H12C H 0.2459 0.0935 0.2054 0.182 Uiso 1 1 calc GR
Dy1 Dy 0.37240(2) -0.19837(2) 0.38531(2) 0.03720(8) Uani 1 1 d .
Dy2 Dy 0.31152(2) -0.16099(2) 0.22601(2) 0.03785(8) Uani 1 1 d .
Dy3 Dy 0.33733(2) 0.16423(2) 0.44604(2) 0.03926(8) Uani 1 1 d .
Dy4 Dy 0.27486(2) 0.13787(2) 0.28891(2) 0.03905(8) Uani 1 1 d .
N1 N 0.2321(2) -0.0713(2) 0.36325(12) 0.0349(13) Uani 1 1 d .
N2 N 0.2060(2) -0.1818(2) 0.33511(13) 0.0404(14) Uani 1 1 d .
N3 N 0.2875(3) -0.3229(2) 0.28654(14) 0.0519(18) Uani 1 1 d .
N4 N 0.4013(3) -0.3156(2) 0.25883(13) 0.0428(15) Uani 1 1 d .
N5 N 0.1687(3) 0.0766(2) 0.42993(12) 0.0426(15) Uani 1 1 d .
N6 N 0.1698(2) 0.1860(3) 0.39707(13) 0.0421(15) Uani 1 1 d .
N7 N 0.2981(3) 0.3049(2) 0.34520(14) 0.0480(16) Uani 1 1 d .
N8 N 0.4054(2) 0.2589(2) 0.32164(12) 0.0407(15) Uani 1 1 d .
N9 N 0.4671(3) -0.2523(4) 0.39415(17) 0.069(2) Uani 1 1 d .
N10 N 0.4405(5) 0.1933(6) 0.4539(4) 0.127(5) Uani 1 1 d .
N11 N -0.0600(5) 0.2251(5) 0.3845(3) 0.121(4) Uani 1 1 d .
Ni1 Ni 0.25809(3) -0.14420(3) 0.36054(2) 0.03368(19) Uani 1 1 d .
Ni2 Ni 0.33509(4) -0.27557(3) 0.26370(2) 0.0380(2) Uani 1 1 d .
Ni3 Ni 0.21205(4) 0.13923(4) 0.42396(2) 0.0378(2) Uani 1 1 d .
Ni4 Ni 0.32965(4) 0.24296(3) 0.32507(2) 0.0376(2) Uani 1 1 d .
O1 O 0.42215(18) -0.1157(2) 0.38966(11) 0.0451(12) Uani 1 1 d .
O2 O 0.32503(17) -0.12306(17) 0.37975(10) 0.0348(10) Uani 1 1 d .
O3 O 0.21463(19) -0.1529(2) 0.39944(11) 0.0411(12) Uani 1 1 d .
O4 O 0.1509(2) -0.1376(2) 0.43100(11) 0.0497(14) Uani 1 1 d .
O5 O 0.3231(2) -0.2745(2) 0.41009(12) 0.0515(14) Uani 1 1 d .
O6 O 0.28964(18) -0.21204(18) 0.37068(11) 0.0400(12) Uani 1 1 d .
O7 O 0.29194(18) -0.1300(2) 0.31871(10) 0.0422(12) Uani 1 1 d .
O8 O 0.2920(2) -0.11885(18) 0.26956(11) 0.0430(12) Uani 1 1 d .
O9 O 0.2157(2) -0.1681(2) 0.22478(13) 0.0542(14) Uani 1 1 d .
O10 O 0.27561(19) -0.22725(19) 0.25621(10) 0.0407(12) Uani 1 1 d .
O11 O 0.3579(2) -0.25526(19) 0.30699(11) 0.0487(13) Uani 1 1 d .
O12 O 0.3782(2) -0.2710(2) 0.35466(11) 0.0521(14) Uani 1 1 d .
O13 O 0.3963(2) -0.1203(2) 0.24212(12) 0.0530(14) Uani 1 1 d .
O14 O 0.37175(19) -0.21508(18) 0.24583(11) 0.0387(11) Uani 1 1 d .
O15 O 0.3160(2) -0.30992(19) 0.22241(11) 0.0467(13) Uani 1 1 d .
O16 O 0.3234(2) -0.3672(2) 0.18623(11) 0.0511(14) Uani 1 1 d .
O17 O 0.3646(2) 0.0701(2) 0.45120(12) 0.0514(14) Uani 1 1 d .
O18 O 0.27218(18) 0.10265(18) 0.44289(11) 0.0395(11) Uani 1 1 d .
O19 O 0.1767(2) 0.16251(19) 0.46347(11) 0.0454(13) Uani 1 1 d .
O20 O 0.11600(19) 0.1675(2) 0.49775(11) 0.0479(13) Uani 1 1 d .
O21 O 0.3081(2) 0.2527(2) 0.46924(12) 0.0521(14) Uani 1 1 d .
O22 O 0.26042(19) 0.19768(19) 0.43095(11) 0.0422(12) Uani 1 1 d .
O23 O 0.23997(19) 0.11390(19) 0.38174(11) 0.0429(12) Uani 1 1 d .
O24 O 0.2396(2) 0.10396(19) 0.33204(11) 0.0469(13) Uani 1 1 d .
O25 O 0.1839(2) 0.1729(2) 0.28674(12) 0.0516(13) Uani 1 1 d .
O26 O 0.25857(19) 0.21371(19) 0.31692(11) 0.0420(12) Uani 1 1 d .
O27 O 0.3412(2) 0.22168(19) 0.36943(11) 0.0463(13) Uani 1 1 d .
O28 O 0.3631(2) 0.2344(2) 0.41687(11) 0.0465(13) Uani 1 1 d .
O29 O 0.3425(2) 0.07498(19) 0.30483(11) 0.0483(13) Uani 1 1 d .
O30 O 0.34585(19) 0.17187(18) 0.31092(11) 0.0414(12) Uani 1 1 d .
O31 O 0.3254(2) 0.2767(2) 0.28262(11) 0.0461(13) Uani 1 1 d .
O32 O 0.3524(2) 0.3256(2) 0.24599(12) 0.0557(15) Uani 1 1 d .
O33 O 0.4630(3) -0.2173(3) 0.37461(16) 0.0755(19) Uani 1 1 d .
O34 O 0.4311(2) -0.2544(3) 0.41239(15) 0.0730(19) Uani 1 1 d .
O35 O 0.5037(3) -0.2812(4) 0.39487(18) 0.112(3) Uani 1 1 d .
O36 O 0.4794(3) 0.2149(5) 0.4490(3) 0.151(5) Uani 1 1 d .
O37 O 0.4086(3) 0.1977(4) 0.47252(19) 0.097(3) Uani 1 1 d .
O38 O 0.4275(4) 0.1562(4) 0.4318(3) 0.120(3) Uani 1 1 d .
O39 O -0.1035(7) 0.2332(7) 0.3914(4) 0.238(8) Uani 1 1 d .
O40 O -0.0364(4) 0.2078(5) 0.4059(2) 0.146(4) Uani 1 1 d .
O41 O -0.0491(6) 0.2263(7) 0.3580(2) 0.205(7) Uani 1 1 d .
O42 O 0.2359(2) 0.0757(2) 0.26379(14) 0.0610(16) Uani 1 1 d .
O43 O 0.2580(3) 0.0012(3) 0.24283(17) 0.085(2) Uani 1 1 d .
O1W O 0.38585(19) -0.16765(19) 0.33423(11) 0.0431(12) Uani 1 1 d .
H1WA H 0.3726 -0.1334 0.3324 0.052 Uiso 1 1 d .
H1WB H 0.3687 -0.1893 0.3202 0.052 Uiso 1 1 d .
O2W O 0.2936(2) -0.0782(2) 0.20883(12) 0.0572(16) Uani 1 1 d .
H2WA H 0.2854 -0.0568 0.2258 0.067 Uiso 1 1 d .
H2WB H 0.3235 -0.0643 0.1990 0.067 Uiso 1 1 d .
O3W O 0.28635(19) -0.22690(19) 0.19352(11) 0.0447(12) Uani 1 1 d .
H3WA H 0.2554 -0.2211 0.1862 0.055 Uiso 1 1 d .
H3WB H 0.2849 -0.2563 0.2032 0.055 Uiso 1 1 d .
O4W O 0.3396(2) 0.13192(19) 0.39584(11) 0.0492(14) Uani 1 1 d .
H4WA H 0.3473 0.1592 0.3821 0.056 Uiso 1 1 d .
H4WB H 0.3069 0.1178 0.3908 0.056 Uiso 1 1 d .
O5W O 0.2714(2) 0.20608(19) 0.25414(11) 0.0457(13) Uani 1 1 d .
H5WA H 0.2398 0.2138 0.2500 0.069 Uiso 1 1 d GR
H5WB H 0.2865 0.1975 0.2374 0.069 Uiso 1 1 d GR

loop_
_atom_site_aniso_label
_atom_site_aniso_U_11
_atom_site_aniso_U_22
_atom_site_aniso_U_33
_atom_site_aniso_U_23
_atom_site_aniso_U_13
_atom_site_aniso_U_12
C1 0.048(5) 0.079(6) 0.057(6) -0.012(5) -0.013(4) 0.008(5)
C2 0.043(4) 0.058(5) 0.028(4) -0.009(3) 0.007(3) -0.003(4)
C3 0.044(4) 0.069(6) 0.042(5) -0.008(4) 0.006(4) -0.014(4)
C4 0.059(5) 0.060(5) 0.037(4) 0.000(4) 0.007(4) -0.020(4)
C5 0.056(5) 0.044(4) 0.029(4) 0.001(3) 0.007(3) -0.002(4)
C6 0.036(4) 0.038(4) 0.031(4) 0.001(3) 0.010(3) -0.003(3)
C7 0.040(4) 0.049(4) 0.026(4) -0.008(3) 0.006(3) -0.005(3)
C8 0.053(4) 0.035(4) 0.027(4) 0.003(3) 0.001(3) -0.005(4)
C9 0.041(4) 0.042(4) 0.026(4) -0.003(3) 0.003(3) 0.001(3)
C10 0.047(5) 0.051(5) 0.037(4) 0.013(3) 0.002(3) 0.000(4)
C11 0.058(5) 0.061(5) 0.041(5) 0.011(4) 0.000(4) 0.015(4)
C12 0.035(4) 0.077(6) 0.053(5) -0.003(4) -0.002(4) 0.007(4)
C13 0.044(4) 0.064(5) 0.040(5) 0.002(4) 0.006(4) 0.001(4)
C14 0.046(4) 0.045(4) 0.028(4) 0.002(3) 0.004(3) -0.002(3)
C15 0.044(4) 0.048(4) 0.024(4) -0.001(3) 0.002(3) -0.005(4)
C16 0.115(9) 0.063(6) 0.050(6) 0.020(5) -0.001(5) 0.010(6)
C17 0.054(5) 0.060(5) 0.034(4) -0.002(4) 0.005(4) 0.007(4)
C18 0.082(7) 0.039(5) 0.058(6) 0.003(4) -0.003(5) -0.002(5)
C19 0.090(7) 0.046(5) 0.077(7) 0.004(5) 0.005(6) -0.024(5)
C20 0.079(7) 0.053(5) 0.064(6) -0.004(5) -0.005(5) -0.015(5)
C21 0.057(5) 0.044(4) 0.039(4) -0.005(3) 0.005(4) -0.014(4)
C22 0.047(4) 0.039(4) 0.030(4) -0.006(3) 0.008(3) 0.001(4)
C23 0.060(5) 0.057(5) 0.033(4) -0.012(4) 0.004(4) -0.016(4)
C24 0.051(5) 0.055(5) 0.026(4) -0.007(3) -0.002(3) 0.008(4)
C25 0.052(5) 0.083(6) 0.034(5) -0.005(4) 0.000(4) -0.005(5)
C26 0.054(5) 0.099(8) 0.052(6) -0.007(5) -0.016(5) 0.019(5)
C27 0.063(6) 0.072(6) 0.049(5) 0.010(4) -0.005(4) 0.014(5)
C28 0.062(6) 0.069(6) 0.031(4) 0.008(4) -0.002(4) 0.009(5)
C29 0.045(4) 0.058(5) 0.026(4) -0.006(3) 0.000(3) 0.001(4)
C30 0.051(4) 0.035(4) 0.026(4) -0.001(3) 0.008(3) 0.003(3)
C31 0.094(8) 0.085(7) 0.066(7) 0.010(6) -0.037(6) 0.003(6)
C32 0.045(5) 0.072(6) 0.051(5) -0.018(4) -0.004(4) 0.003(5)
C33 0.061(6) 0.086(8) 0.083(8) -0.017(6) -0.005(5) -0.004(6)
C34 0.056(6) 0.107(10) 0.105(10) -0.018(8) 0.002(6) -0.023(7)
C35 0.070(7) 0.103(9) 0.072(8) -0.007(6) 0.011(6) -0.026(7)
C36 0.057(5) 0.066(6) 0.043(5) -0.008(4) -0.005(4) -0.016(5)
C37 0.044(5) 0.059(5) 0.035(4) -0.012(4) 0.003(3) -0.006(4)
C38 0.071(6) 0.068(6) 0.043(5) -0.015(4) 0.006(4) -0.031(5)
C39 0.109(8) 0.047(5) 0.030(4) 0.000(4) -0.009(5) -0.012(5)
C40 0.166(12) 0.056(6) 0.065(7) 0.007(5) -0.020(7) -0.027(7)
C41 0.227(18) 0.053(7) 0.091(10) 0.030(7) -0.040(11) -0.042(9)
C42 0.206(16) 0.060(7) 0.066(8) 0.026(6) -0.034(9) -0.002(8)
C43 0.144(11) 0.062(6) 0.048(6) -0.001(5) -0.016(6) 0.008(7)
C44 0.091(7) 0.048(5) 0.034(5) 0.000(4) 0.008(4) 0.002(5)
C45 0.062(5) 0.062(5) 0.023(4) -0.007(3) 0.000(3) 0.013(4)
C46 0.120(10) 0.039(5) 0.144(12) -0.032(6) -0.039(9) 0.011(6)
C47 0.067(6) 0.059(5) 0.021(4) -0.006(3) 0.002(3) -0.004(4)
C48 0.061(6) 0.076(6) 0.035(5) -0.012(4) 0.005(4) -0.027(5)
C49 0.053(6) 0.137(10) 0.033(5) -0.020(5) -0.007(4) -0.012(7)
C50 0.060(6) 0.077(6) 0.032(4) -0.011(4) -0.003(4) -0.002(5)
C51 0.046(4) 0.053(5) 0.026(4) -0.010(3) -0.002(3) 0.007(4)
C52 0.048(4) 0.043(4) 0.024(3) -0.006(3) 0.002(3) -0.007(4)
C53 0.059(5) 0.062(5) 0.024(4) -0.006(3) -0.009(3) 0.008(4)
C54 0.107(7) 0.032(4) 0.030(4) -0.004(3) -0.003(4) 0.013(4)
C55 0.122(9) 0.048(5) 0.066(7) -0.011(5) -0.036(6) 0.037(6)
C56 0.211(16) 0.058(7) 0.080(9) 0.000(6) -0.049(9) 0.053(9)
C57 0.229(17) 0.044(6) 0.088(10) -0.010(6) -0.040(10) 0.023(8)
C58 0.169(12) 0.040(5) 0.050(6) -0.009(4) -0.021(7) 0.001(6)
C59 0.088(6) 0.044(4) 0.028(4) -0.004(3) -0.004(4) 0.004(4)
C60 0.065(5) 0.033(4) 0.025(4) -0.003(3) 0.004(3) -0.005(4)
C61 0.082(7) 0.070(7) 0.090(8) -0.013(6) -0.038(6) 0.024(6)
C62 0.066(5) 0.044(4) 0.026(4) 0.003(3) 0.010(3) -0.001(4)
C63 0.068(5) 0.048(5) 0.031(4) 0.001(3) 0.014(4) 0.016(4)
C64 0.096(7) 0.043(5) 0.032(4) 0.003(3) 0.012(4) 0.013(5)
C65 0.081(6) 0.052(5) 0.027(4) -0.005(3) 0.010(4) 0.001(5)
C66 0.069(5) 0.043(4) 0.020(3) -0.002(3) 0.005(3) -0.004(4)
C67 0.059(5) 0.046(4) 0.021(4) 0.007(3) 0.006(3) 0.009(4)
C68 0.061(5) 0.045(5) 0.023(4) -0.004(3) 0.007(3) -0.003(4)
C69 0.051(5) 0.052(5) 0.024(4) 0.003(3) -0.004(3) -0.011(4)
C70 0.067(6) 0.058(5) 0.042(5) -0.006(4) -0.007(4) -0.002(5)
C71 0.066(6) 0.076(7) 0.067(7) -0.006(5) -0.029(5) -0.015(5)
C72 0.056(6) 0.092(8) 0.063(7) -0.014(5) -0.009(5) -0.007(5)
C73 0.047(5) 0.079(6) 0.043(5) -0.004(4) -0.001(4) 0.006(4)
C74 0.052(5) 0.050(4) 0.025(4) 0.001(3) 0.000(3) -0.004(4)
C75 0.041(4) 0.057(5) 0.031(4) 0.000(3) -0.001(3) 0.009(4)
C76 0.082(7) 0.089(7) 0.049(6) -0.017(5) -0.014(5) 0.001(6)
C77 0.047(5) 0.056(5) 0.037(4) -0.001(4) 0.010(3) 0.000(4)
C78 0.075(6) 0.051(5) 0.063(6) -0.006(4) 0.003(5) 0.005(5)
C79 0.100(8) 0.045(5) 0.070(7) -0.010(5) 0.007(6) 0.008(5)
C80 0.077(7) 0.052(5) 0.060(6) 0.002(4) 0.004(5) 0.013(5)
C81 0.058(5) 0.048(5) 0.037(4) 0.006(3) 0.007(4) 0.007(4)
C82 0.048(4) 0.040(4) 0.033(4) -0.003(3) 0.017(3) 0.002(4)
C83 0.057(5) 0.055(5) 0.040(5) 0.009(4) 0.003(4) 0.017(4)
C84 0.051(5) 0.048(4) 0.035(4) 0.013(3) 0.004(3) 0.006(4)
C85 0.064(6) 0.066(6) 0.048(5) 0.004(4) 0.004(4) 0.009(5)
C86 0.048(5) 0.082(7) 0.081(7) 0.012(6) -0.013(5) 0.001(5)
C87 0.076(7) 0.071(6) 0.049(6) -0.001(5) -0.013(5) -0.001(5)
C88 0.070(6) 0.052(5) 0.044(5) 0.005(4) -0.009(4) 0.002(4)
C89 0.053(5) 0.045(4) 0.030(4) 0.009(3) 0.001(3) 0.003(4)
C90 0.059(5) 0.040(4) 0.026(4) 0.004(3) 0.012(3) -0.003(4)
C91 0.080(7) 0.094(8) 0.063(7) -0.008(6) -0.017(5) -0.001(6)
C92 0.052(5) 0.073(6) 0.043(5) 0.017(4) 0.005(4) -0.002(5)
C93 0.069(7) 0.064(6) 0.089(8) -0.008(6) -0.005(6) 0.009(5)
C94 0.066(7) 0.098(9) 0.129(12) 0.007(8) -0.006(7) 0.035(7)
C95 0.071(7) 0.072(7) 0.087(8) -0.016(6) 0.005(6) 0.014(6)
C96 0.056(5) 0.060(5) 0.045(5) 0.002(4) 0.004(4) 0.015(4)
C97 0.057(5) 0.050(5) 0.034(4) 0.009(3) 0.006(4) 0.005(4)
C98 0.085(7) 0.045(5) 0.041(5) 0.005(4) 0.013(4) 0.026(5)
C99 0.063(5) 0.037(4) 0.043(5) -0.012(3) 0.009(4) 0.008(4)
C100 0.117(9) 0.039(5) 0.065(7) -0.002(4) -0.018(6) 0.003(5)
C101 0.143(11) 0.038(5) 0.083(8) -0.004(5) -0.017(8) 0.000(6)
C102 0.113(9) 0.073(7) 0.067(7) -0.023(6) -0.011(6) -0.019(7)
C103 0.091(7) 0.054(5) 0.043(5) -0.005(4) -0.005(5) -0.008(5)
C104 0.057(5) 0.050(4) 0.030(4) -0.001(3) 0.011(4) 0.004(4)
C105 0.043(4) 0.050(4) 0.028(4) 0.003(3) 0.011(3) 0.002(4)
C106 0.121(9) 0.051(5) 0.040(5) -0.010(4) -0.008(5) -0.002(6)
C107 0.067(6) 0.051(5) 0.024(4) 0.000(3) 0.005(3) 0.008(4)
C108 0.067(6) 0.057(5) 0.047(5) 0.008(4) 0.018(4) 0.013(5)
C109 0.069(6) 0.073(7) 0.056(6) 0.014(5) 0.013(5) 0.033(5)
C110 0.060(5) 0.059(5) 0.040(5) 0.008(4) -0.005(4) 0.011(4)
C111 0.058(5) 0.052(5) 0.023(4) 0.008(3) 0.000(3) 0.010(4)
C112 0.056(5) 0.049(5) 0.026(4) 0.008(3) 0.005(3) 0.013(4)
C113 0.052(5) 0.058(5) 0.031(4) 0.006(3) -0.006(3) 0.002(4)
C114 0.056(5) 0.047(4) 0.027(4) 0.007(3) 0.004(3) 0.000(4)
C115 0.073(6) 0.053(5) 0.046(5) 0.011(4) -0.005(4) -0.013(5)
C116 0.105(8) 0.065(6) 0.056(6) 0.002(5) -0.015(6) -0.029(6)
C117 0.141(11) 0.050(6) 0.083(8) 0.021(5) -0.030(8) -0.031(6)
C118 0.091(7) 0.052(5) 0.049(5) 0.021(4) -0.010(5) -0.013(5)
C119 0.061(5) 0.048(4) 0.027(4) 0.007(3) 0.005(3) -0.008(4)
C120 0.056(5) 0.043(4) 0.025(4) 0.006(3) -0.004(3) 0.008(4)
C121 0.080(7) 0.062(6) 0.066(7) -0.011(5) 0.000(5) -0.012(5)
C122 0.159(13) 0.136(12) 0.070(9) -0.016(8) -0.024(9) 0.015(10)
Dy1 0.04162(19) 0.0470(2) 0.02296(16) -0.00392(14) 0.00306(13) 0.00450(16)
Dy2 0.0527(2) 0.03781(18) 0.02299(16) -0.00113(13) 0.00702(14) 0.00567(16)
Dy3 0.0459(2) 0.0478(2) 0.02413(16) 0.00519(14) 0.00773(14) 0.00361(17)
Dy4 0.0556(2) 0.03895(19) 0.02262(16) 0.00098(13) 0.00612(15) -0.00067(17)
N1 0.039(3) 0.039(3) 0.026(3) 0.003(2) 0.002(2) -0.001(3)
N2 0.045(4) 0.049(4) 0.027(3) -0.003(3) 0.009(3) -0.007(3)
N3 0.087(5) 0.045(4) 0.024(3) 0.005(3) 0.002(3) -0.018(4)
N4 0.065(4) 0.041(3) 0.022(3) -0.007(2) -0.005(3) 0.010(3)
N5 0.064(4) 0.043(4) 0.021(3) -0.006(2) 0.002(3) -0.004(3)
N6 0.048(4) 0.054(4) 0.024(3) 0.003(3) 0.003(3) 0.011(3)
N7 0.077(5) 0.036(3) 0.031(3) 0.000(3) 0.003(3) 0.010(3)
N8 0.055(4) 0.044(4) 0.023(3) 0.008(2) -0.005(3) 0.001(3)
N9 0.071(6) 0.097(7) 0.040(5) -0.010(4) -0.003(4) 0.014(5)
N10 0.071(8) 0.150(13) 0.161(15) 0.049(11) -0.017(9) 0.030(9)
N11 0.119(10) 0.164(11) 0.080(9) -0.006(8) 0.003(8) 0.057(9)
Ni1 0.0396(5) 0.0401(5) 0.0213(4) -0.0006(4) 0.0028(4) -0.0006(4)
Ni2 0.0551(6) 0.0370(5) 0.0220(4) -0.0013(4) -0.0008(4) -0.0007(4)
Ni3 0.0487(6) 0.0415(5) 0.0233(5) 0.0005(4) 0.0042(4) 0.0040(4)
Ni4 0.0527(6) 0.0367(5) 0.0235(5) 0.0013(4) 0.0035(4) 0.0042(4)
O1 0.034(3) 0.061(3) 0.040(3) -0.002(2) -0.003(2) 0.000(3)
O2 0.035(3) 0.040(3) 0.030(3) -0.004(2) 0.0011(19) -0.001(2)
O3 0.041(3) 0.056(3) 0.027(3) 0.006(2) 0.008(2) 0.002(3)
O4 0.049(3) 0.071(4) 0.029(3) 0.008(2) 0.013(2) 0.000(3)
O5 0.064(4) 0.057(3) 0.034(3) 0.008(2) -0.001(3) 0.001(3)
O6 0.040(3) 0.040(3) 0.040(3) -0.001(2) -0.002(2) -0.003(2)
O7 0.043(3) 0.060(3) 0.024(3) 0.002(2) 0.006(2) 0.003(3)
O8 0.060(3) 0.041(3) 0.029(3) -0.002(2) 0.016(2) 0.003(2)
O9 0.060(4) 0.058(3) 0.044(3) 0.001(3) -0.002(3) 0.005(3)
O10 0.051(3) 0.045(3) 0.026(3) 0.002(2) 0.009(2) 0.002(2)
O11 0.071(4) 0.046(3) 0.030(3) -0.002(2) -0.003(2) 0.001(3)
O12 0.071(4) 0.055(3) 0.030(3) -0.011(2) -0.003(3) 0.010(3)
O13 0.071(4) 0.047(3) 0.041(3) -0.007(2) 0.000(3) -0.006(3)
O14 0.049(3) 0.036(3) 0.031(3) 0.001(2) 0.001(2) 0.000(2)
O15 0.067(3) 0.047(3) 0.027(3) 0.002(2) -0.007(2) -0.001(3)
O16 0.074(4) 0.055(3) 0.024(3) -0.007(2) -0.006(2) -0.010(3)
O17 0.056(3) 0.059(3) 0.039(3) 0.008(3) 0.001(3) 0.015(3)
O18 0.049(3) 0.041(3) 0.029(3) 0.003(2) 0.007(2) 0.006(2)
O19 0.048(3) 0.056(3) 0.033(3) -0.008(2) 0.008(2) -0.004(3)
O20 0.040(3) 0.076(4) 0.028(3) -0.015(3) 0.005(2) -0.004(3)
O21 0.063(4) 0.056(3) 0.037(3) -0.005(2) 0.004(3) 0.002(3)
O22 0.047(3) 0.043(3) 0.036(3) 0.002(2) 0.002(2) 0.007(2)
O23 0.051(3) 0.050(3) 0.027(3) 0.002(2) 0.003(2) 0.007(2)
O24 0.066(4) 0.049(3) 0.026(3) 0.005(2) 0.007(2) 0.005(3)
O25 0.056(3) 0.061(4) 0.038(3) 0.002(3) -0.002(3) -0.002(3)
O26 0.047(3) 0.043(3) 0.036(3) -0.003(2) 0.007(2) 0.007(2)
O27 0.074(4) 0.043(3) 0.022(3) 0.006(2) 0.005(2) 0.000(3)
O28 0.056(3) 0.057(3) 0.027(3) 0.007(2) 0.003(2) -0.006(3)
O29 0.071(4) 0.037(3) 0.037(3) -0.001(2) 0.006(3) 0.006(3)
O30 0.054(3) 0.036(3) 0.034(3) -0.002(2) 0.001(2) 0.008(2)
O31 0.060(3) 0.051(3) 0.027(3) 0.007(2) -0.001(2) -0.004(3)
O32 0.068(4) 0.070(4) 0.029(3) 0.017(3) -0.003(3) -0.006(3)
O33 0.067(4) 0.092(5) 0.068(5) 0.011(4) 0.005(3) 0.009(4)
O34 0.066(4) 0.102(5) 0.051(4) -0.001(4) 0.000(3) 0.029(4)
O35 0.091(6) 0.162(8) 0.083(6) -0.014(5) -0.001(4) 0.076(6)
O36 0.047(5) 0.190(11) 0.216(13) 0.053(9) 0.000(6) -0.015(6)
O37 0.058(5) 0.162(8) 0.070(5) 0.019(5) -0.005(4) -0.017(5)
O38 0.097(7) 0.130(8) 0.133(9) 0.034(7) 0.025(6) 0.018(6)
O39 0.182(15) 0.31(2) 0.222(18) -0.020(15) -0.004(13) 0.093(15)
O40 0.121(8) 0.236(13) 0.081(7) 0.030(8) -0.002(6) 0.056(8)
O41 0.210(13) 0.35(2) 0.052(7) 0.021(9) 0.027(7) -0.005(13)
O42 0.080(4) 0.050(3) 0.053(4) -0.017(3) -0.002(3) -0.008(3)
O43 0.124(6) 0.053(4) 0.079(5) -0.014(3) 0.011(4) 0.002(4)
O1W 0.051(3) 0.049(3) 0.030(3) -0.004(2) 0.005(2) 0.004(2)
O2W 0.088(4) 0.041(3) 0.043(3) 0.003(2) 0.019(3) 0.014(3)
O3W 0.052(3) 0.053(3) 0.029(3) -0.003(2) 0.005(2) 0.002(2)
O4W 0.075(4) 0.044(3) 0.029(3) 0.002(2) 0.016(2) -0.003(3)
O5W 0.054(3) 0.054(3) 0.029(3) 0.008(2) 0.002(2) 0.010(3)

loop_
_atom_type_symbol
_atom_type_description
_atom_type_scat_dispersion_real
_atom_type_scat_dispersion_imag
_atom_type_scat_source
C C 0.0030 0.0020 'International Tables Vol C Tables 4.2.6.8 and 6.1.1.4'
H H 0.0000 0.0000 'International Tables Vol C Tables 4.2.6.8 and 6.1.1.4'
Dy Dy -0.1890 4.4100 'International Tables Vol C Tables 4.2.6.8 and 6.1.1.4'
N N 0.0060 0.0030 'International Tables Vol C Tables 4.2.6.8 and 6.1.1.4'
Ni Ni 0.3390 1.1120 'International Tables Vol C Tables 4.2.6.8 and 6.1.1.4'
O O 0.0110 0.0060 'International Tables Vol C Tables 4.2.6.8 and 6.1.1.4'

loop_
_geom_angle_atom_site_label_1
_geom_angle_atom_site_label_2
_geom_angle_atom_site_label_3
_geom_angle
_geom_angle_site_symmetry_1
_geom_angle_site_symmetry_3
C3 C2 C7 121.9(8) . .
O1 C2 C3 124.3(7) . .
O1 C2 C7 113.8(6) . .
C2 C3 C4 119.7(7) . .
C5 C4 C3 119.3(8) . .
C4 C5 C6 122.6(8) . .
C5 C6 C7 119.4(7) . .
C5 C6 C8 117.0(7) . .
C7 C6 C8 122.9(6) . .
C2 C7 C6 117.1(7) . .
O2 C7 C2 117.7(7) . .
O2 C7 C6 125.2(6) . .
N1 C8 C6 127.1(7) . .
C10 C9 C14 119.0(7) . .
C10 C9 N1 121.1(6) . .
N1 C9 C14 119.9(6) . .
C11 C10 C9 121.0(7) . .
C10 C11 C12 120.6(7) . .
C11 C12 C13 119.5(7) . .
C14 C13 C12 121.4(7) . .
C9 C14 C15 122.1(6) . .
C13 C14 C9 118.4(7) . .
C13 C14 C15 119.5(7) . .
O3 C15 C14 118.4(6) . .
O4 C15 C14 117.4(7) . .
O4 C15 O3 124.3(7) . .
C18 C17 C22 120.5(8) . .
O5 C17 C18 127.0(8) . .
O5 C17 C22 112.4(7) . .
C19 C18 C17 119.8(9) . .
C20 C19 C18 121.1(9) . .
C19 C20 C21 121.3(9) . .
C20 C21 C22 118.2(8) . .
C20 C21 C23 118.0(8) . .
C22 C21 C23 123.8(7) . .
C21 C22 C17 118.9(7) . .
O6 C22 C17 117.7(7) . .
O6 C22 C21 123.3(7) . .
N2 C23 C21 125.8(7) . .
C25 C24 C29 120.3(7) . .
C25 C24 N2 121.4(7) . .
C29 C24 N2 118.2(7) . .
C26 C25 C24 119.2(9) . .
C27 C26 C25 120.6(9) . .
C28 C27 C26 119.7(8) . .
C27 C28 C29 121.8(8) . .
C24 C29 C30 122.3(7) . .
C28 C29 C24 118.3(7) . .
C28 C29 C30 119.4(7) . .
O7 C30 C29 119.7(6) . .
O7 C30 O8 123.5(7) . .
O8 C30 C29 116.8(6) . .
C33 C32 C37 120.2(10) . .
C33 C32 O9 125.6(9) . .
O9 C32 C37 114.2(7) . .
C34 C33 C32 121.3(11) . .
C33 C34 C35 121.3(10) . .
C34 C35 C36 121.0(11) . .
C37 C36 C35 117.6(9) . .
C38 C36 C35 116.9(9) . .
C38 C36 C37 125.4(8) . .
C36 C37 C32 118.6(8) . .
O10 C37 C32 118.2(8) . .
O10 C37 C36 123.2(8) . .
N3 C38 C36 126.1(8) . .
C40 C39 C44 118.2(9) . .
C40 C39 N3 123.1(9) . .
C44 C39 N3 118.8(7) . .
C41 C40 C39 122.9(11) . .
C42 C41 C40 118.8(11) . .
C41 C42 C43 121.3(11) . .
C42 C43 C44 120.6(11) . .
C39 C44 C45 122.9(8) . .
C43 C44 C39 118.0(8) . .
C43 C44 C45 119.0(9) . .
O11 C45 C44 121.4(7) . .
O12 C45 C44 115.7(7) . .
O12 C45 O11 122.9(8) . .
C48 C47 C52 122.1(8) . .
C48 C47 O13 123.3(8) . .
O13 C47 C52 114.6(7) . .
C47 C48 C49 116.8(9) . .
C50 C49 C48 122.2(9) . .
C49 C50 C51 120.0(9) . .
C50 C51 C53 115.7(8) . .
C52 C51 C50 119.9(8) . .
C52 C51 C53 123.5(7) . .
C51 C52 C47 118.7(7) . .
O14 C52 C47 116.0(7) . .
O14 C52 C51 125.3(7) . .
N4 C53 C51 124.7(7) . .
C55 C54 N4 119.8(8) . .
C59 C54 C55 120.9(8) . .
C59 C54 N4 119.3(7) . .
C56 C55 C54 119.7(10) . .
C55 C56 C57 120.1(10) . .
C56 C57 C58 120.8(10) . .
C57 C58 C59 120.2(10) . .
C54 C59 C58 118.2(8) . .
C54 C59 C60 124.2(7) . .
C58 C59 C60 117.6(8) . .
O15 C60 C59 118.5(6) . .
O16 C60 C59 117.3(7) . .
O16 C60 O15 124.2(7) . .
C63 C62 C67 122.2(8) . .
C63 C62 O17 125.1(8) . .
O17 C62 C67 112.7(6) . .
C62 C63 C64 120.8(8) . .
C65 C64 C63 119.0(8) . .
C64 C65 C66 121.7(9) . .
C65 C66 C67 119.3(8) . .
C65 C66 C68 116.8(8) . .
C67 C66 C68 123.5(7) . .
C66 C67 C62 117.0(7) . .
O18 C67 C62 119.2(7) . .
O18 C67 C66 123.8(7) . .
N5 C68 C66 126.8(7) . .
C70 C69 C74 121.2(8) . .
C70 C69 N5 120.5(7) . .
C74 C69 N5 118.3(6) . .
C69 C70 C71 119.9(8) . .
C72 C71 C70 121.7(9) . .
C71 C72 C73 119.7(9) . .
C72 C73 C74 119.1(8) . .
C69 C74 C73 118.4(7) . .
C69 C74 C75 124.2(7) . .
C73 C74 C75 117.5(7) . .
O19 C75 C74 119.1(7) . .
O20 C75 C74 118.6(7) . .
O20 C75 O19 122.4(7) . .
C78 C77 C82 121.6(8) . .
C78 C77 O21 126.4(8) . .
O21 C77 C82 111.9(7) . .
C77 C78 C79 119.9(9) . .
C80 C79 C78 120.3(9) . .
C79 C80 C81 121.0(9) . .
C80 C81 C83 118.4(8) . .
C82 C81 C80 119.2(8) . .
C82 C81 C83 122.3(7) . .
C81 C82 C77 117.7(7) . .
O22 C82 C77 117.7(7) . .
O22 C82 C81 124.5(7) . .
N6 C83 C81 126.5(7) . .
C85 C84 C89 119.0(8) . .
C85 C84 N6 121.7(7) . .
C89 C84 N6 119.3(7) . .
C86 C85 C84 120.7(9) . .
C87 C86 C85 119.0(9) . .
C86 C87 C88 121.6(9) . .
C89 C88 C87 119.8(9) . .
C84 C89 C90 120.4(7) . .
C88 C89 C84 119.9(8) . .
C88 C89 C90 119.6(7) . .
O23 C90 C89 119.8(6) . .
O23 C90 O24 122.3(7) . .
O24 C90 C89 117.7(7) . .
C93 C92 C97 121.5(9) . .
C93 C92 O25 125.3(9) . .
O25 C92 C97 113.2(7) . .
C92 C93 C94 119.6(10) . .
C95 C94 C93 121.1(10) . .
C94 C95 C96 120.1(10) . .
C95 C96 C98 115.3(8) . .
C97 C96 C95 121.0(9) . .
C97 C96 C98 123.5(8) . .
C96 C97 C92 116.6(8) . .
O26 C97 C92 117.9(7) . .
O26 C97 C96 125.5(8) . .
N7 C98 C96 127.5(8) . .
C100 C99 N7 120.0(8) . .
C104 C99 C100 120.9(8) . .
C104 C99 N7 119.0(7) . .
C101 C100 C99 119.2(9) . .
C100 C101 C102 120.9(9) . .
C101 C102 C103 119.4(10) . .
C104 C103 C102 121.4(9) . .
C99 C104 C105 122.4(7) . .
C103 C104 C99 118.1(8) . .
C103 C104 C105 119.3(8) . .
O27 C105 C104 121.0(6) . .
O28 C105 C104 116.0(7) . .
O28 C105 O27 122.9(7) . .
C108 C107 C112 121.2(9) . .
C108 C107 O29 126.1(8) . .
O29 C107 C112 112.7(7) . .
C107 C108 C109 120.4(9) . .
C108 C109 C110 120.3(8) . .
C109 C110 C111 120.5(9) . .
C110 C111 C113 116.6(8) . .
C112 C111 C110 118.7(8) . .
C112 C111 C113 123.7(7) . .
C111 C112 C107 118.9(7) . .
O30 C112 C107 117.1(8) . .
O30 C112 C111 124.0(7) . .
N8 C113 C111 124.8(8) . .
C115 C114 C119 120.4(7) . .
C115 C114 N8 122.4(7) . .
N8 C114 C119 117.2(7) . .
C116 C115 C114 120.0(8) . .
C115 C116 C117 119.6(9) . .
C118 C117 C116 121.4(9) . .
C117 C118 C119 120.6(8) . .
C114 C119 C120 123.6(7) . .
C118 C119 C114 117.7(7) . .
C118 C119 C120 118.5(7) . .
O31 C120 C119 119.5(6) . .
O32 C120 C119 117.6(7) . .
O32 C120 O31 122.9(7) . .
O42 C121 C122 118.3(10) . .
O43 C121 C122 118.6(10) . .
O43 C121 O42 123.1(10) . .
O1 Dy1 N9 88.0(2) . .
O1 Dy1 O5 150.79(17) . .
O2 Dy1 N9 152.0(2) . .
O2 Dy1 O1 63.97(16) . .
O2 Dy1 O5 115.09(16) . .
O2 Dy1 O33 131.1(2) . .
O2 Dy1 O34 153.0(2) . .
O2 Dy1 O1W 72.53(16) . .
O5 Dy1 N9 89.7(2) . .
O6 Dy1 N9 141.0(2) . .
O6 Dy1 O1 129.92(16) . .
O6 Dy1 O2 66.47(16) . .
O6 Dy1 O5 62.11(17) . .
O6 Dy1 O12 76.74(18) . .
O6 Dy1 O16 104.88(18) . 2_545
O6 Dy1 O33 145.4(2) . .
O6 Dy1 O34 129.9(2) . .
O6 Dy1 O1W 85.74(17) . .
O12 Dy1 N9 68.0(2) . .
O12 Dy1 O1 134.81(18) . .
O12 Dy1 O2 131.11(17) . .
O12 Dy1 O5 69.88(19) . .
O12 Dy1 O33 70.3(2) . .
O12 Dy1 O34 75.8(2) . .
O12 Dy1 O1W 73.74(18) . .
O16 Dy1 N9 92.2(2) 2_545 .
O16 Dy1 O1 75.34(18) 2_545 .
O16 Dy1 O2 82.20(18) 2_545 .
O16 Dy1 O5 75.66(19) 2_545 .
O16 Dy1 O12 139.8(2) 2_545 .
O16 Dy1 O33 106.9(2) 2_545 .
O16 Dy1 O34 73.1(2) 2_545 .
O16 Dy1 O1W 146.01(18) 2_545 .
O33 Dy1 N9 25.9(2) . .
O33 Dy1 O1 72.1(2) . .
O33 Dy1 O5 113.7(2) . .
O34 Dy1 N9 25.3(2) . .
O34 Dy1 O1 98.8(2) . .
O34 Dy1 O5 69.3(2) . .
O34 Dy1 O33 50.8(2) . .
O1W Dy1 N9 99.5(2) . .
O1W Dy1 O1 73.32(16) . .
O1W Dy1 O5 135.66(17) . .
O1W Dy1 O33 75.4(2) . .
O1W Dy1 O34 124.5(2) . .
O4 Dy2 O9 122.78(19) 8_544 .
O4 Dy2 O13 72.89(18) 8_544 .
O8 Dy2 O4 140.33(17) . 8_544
O8 Dy2 O9 80.28(18) . .
O8 Dy2 O10 77.87(16) . .
O8 Dy2 O13 75.95(18) . .
O8 Dy2 O14 97.43(18) . .
O8 Dy2 O2W 77.39(18) . .
O8 Dy2 O3W 144.43(17) . .
O9 Dy2 O13 154.19(18) . .
O10 Dy2 O4 139.53(17) . 8_544
O10 Dy2 O9 64.19(18) . .
O10 Dy2 O13 119.22(17) . .
O14 Dy2 O4 90.19(18) . 8_544
O14 Dy2 O9 130.36(18) . .
O14 Dy2 O10 66.88(17) . .
O14 Dy2 O13 63.58(17) . .
O14 Dy2 O2W 146.4(2) . .
O14 Dy2 O3W 88.47(17) . .
O2W Dy2 O4 75.06(18) . 8_544
O2W Dy2 O9 82.1(2) . .
O2W Dy2 O10 140.87(18) . .
O2W Dy2 O13 83.1(2) . .
O3W Dy2 O4 74.26(17) . 8_544
O3W Dy2 O9 69.58(18) . .
O3W Dy2 O10 72.34(16) . .
O3W Dy2 O13 136.16(17) . .
O3W Dy2 O2W 115.22(19) . .
N10 Dy3 Ni3 169.8(3) . .
O17 Dy3 N10 88.9(3) . .
O17 Dy3 Ni3 96.10(13) . .
O17 Dy3 O21 152.02(16) . .
O18 Dy3 N10 152.2(3) . .
O18 Dy3 Ni3 34.07(11) . .
O18 Dy3 O17 63.30(17) . .
O18 Dy3 O21 114.41(17) . .
O18 Dy3 O37 148.6(2) . .
O18 Dy3 O38 128.6(3) . .
O18 Dy3 O4W 73.68(17) . .
O21 Dy3 N10 89.6(4) . .
O21 Dy3 Ni3 90.05(12) . .
O22 Dy3 N10 140.5(3) . .
O22 Dy3 Ni3 33.31(13) . .
O22 Dy3 O17 129.37(18) . .
O22 Dy3 O18 66.92(17) . .
O22 Dy3 O21 61.64(17) . .
O22 Dy3 O28 78.08(18) . .
O22 Dy3 O37 133.9(3) . .
O22 Dy3 O38 143.4(3) . .
O22 Dy3 O4W 83.47(18) . .
O28 Dy3 N10 65.3(3) . .
O28 Dy3 Ni3 105.30(13) . .
O28 Dy3 O17 135.94(18) . .
O28 Dy3 O18 135.53(17) . .
O28 Dy3 O21 67.10(17) . .
O28 Dy3 O37 75.8(2) . .
O28 Dy3 O38 69.4(3) . .
O28 Dy3 O4W 75.96(17) . .
O32 Dy3 N10 93.4(4) 4 .
O32 Dy3 Ni3 96.30(15) 4 .
O32 Dy3 O17 76.57(19) 4 .
O32 Dy3 O18 80.12(19) 4 .
O32 Dy3 O21 75.64(19) 4 .
O32 Dy3 O22 103.76(19) 4 .
O32 Dy3 O28 136.4(2) 4 .
O32 Dy3 O37 72.4(3) 4 .
O32 Dy3 O38 111.3(3) 4 .
O32 Dy3 O4W 147.49(19) 4 .
O37 Dy3 N10 24.2(4) . .
O37 Dy3 Ni3 161.6(2) . .
O37 Dy3 O17 95.3(3) . .
O37 Dy3 O21 73.3(3) . .
O37 Dy3 O38 53.2(3) . .
O37 Dy3 O4W 125.0(3) . .
O38 Dy3 N10 30.2(4) . .
O38 Dy3 Ni3 144.9(3) . .
O38 Dy3 O17 71.0(3) . .
O38 Dy3 O21 116.9(3) . .
O4W Dy3 N10 100.8(4) . .
O4W Dy3 Ni3 72.24(14) . .
O4W Dy3 O17 74.65(17) . .
O4W Dy3 O21 132.92(17) . .
O4W Dy3 O38 72.8(3) . .
O20 Dy4 O25 129.38(18) 6_544 .
O20 Dy4 O29 67.63(17) 6_544 .
O24 Dy4 O20 141.22(17) . 6_544
O24 Dy4 O25 78.20(18) . .
O24 Dy4 O26 79.51(17) . .
O24 Dy4 O29 78.34(18) . .
O24 Dy4 O5W 144.93(18) . .
O26 Dy4 O20 134.22(17) . 6_544
O26 Dy4 O25 63.42(18) . .
O26 Dy4 O29 121.73(17) . .
O29 Dy4 O25 154.32(17) . .
O30 Dy4 O20 84.60(18) . 6_544
O30 Dy4 O24 97.11(18) . .
O30 Dy4 O25 129.50(17) . .
O30 Dy4 O26 66.28(17) . .
O30 Dy4 O29 64.05(17) . .
O30 Dy4 O5W 90.84(18) . .
O42 Dy4 O20 74.8(2) . 6_544
O42 Dy4 O24 87.0(2) . .
O42 Dy4 O25 79.5(2) . .
O42 Dy4 O26 142.3(2) . .
O42 Dy4 O29 89.0(2) . .
O42 Dy4 O30 151.0(2) . .
O42 Dy4 O5W 102.2(2) . .
O5W Dy4 O20 73.38(17) . 6_544
O5W Dy4 O25 70.56(18) . .
O5W Dy4 O26 72.61(17) . .
O5W Dy4 O29 134.78(18) . .
C8 N1 C9 120.5(6) . .
C8 N1 Ni1 123.5(5) . .
C9 N1 Ni1 116.0(4) . .
C23 N2 C24 119.8(7) . .
C23 N2 Ni1 125.1(6) . .
C24 N2 Ni1 115.1(5) . .
C38 N3 C39 119.2(8) . .
C38 N3 Ni2 124.7(6) . .
C39 N3 Ni2 116.0(6) . .
C53 N4 C54 119.3(7) . .
C53 N4 Ni2 124.7(5) . .
C54 N4 Ni2 116.0(6) . .
C68 N5 C69 118.0(7) . .
C68 N5 Ni3 124.4(6) . .
C69 N5 Ni3 117.3(5) . .
C83 N6 C84 118.9(7) . .
C83 N6 Ni3 124.9(6) . .
C84 N6 Ni3 116.1(5) . .
C98 N7 C99 119.2(7) . .
C98 N7 Ni4 123.6(6) . .
C99 N7 Ni4 116.6(5) . .
C113 N8 C114 118.0(7) . .
C113 N8 Ni4 125.1(5) . .
C114 N8 Ni4 116.9(5) . .
O33 N9 Dy1 58.6(5) . .
O34 N9 Dy1 57.1(5) . .
O34 N9 O33 114.4(8) . .
O35 N9 Dy1 169.2(7) . .
O35 N9 O33 122.3(9) . .
O35 N9 O34 123.4(9) . .
O36 N10 Dy3 158.0(11) . .
O36 N10 O38 113.9(16) . .
O37 N10 Dy3 55.6(7) . .
O37 N10 O36 133.7(19) . .
O37 N10 O38 112.2(13) . .
O38 N10 Dy3 60.1(6) . .
O39 N11 O40 110.4(15) . .
O39 N11 O41 118.0(16) . .
O41 N11 O40 130.2(14) . .
N1 Ni1 O3 82.5(2) . .
N1 Ni1 O7 91.6(2) . .
N2 Ni1 N1 105.3(2) . .
N2 Ni1 O2 161.7(2) . .
N2 Ni1 O3 92.2(2) . .
N2 Ni1 O7 83.1(2) . .
O2 Ni1 N1 90.5(2) . .
O2 Ni1 O3 98.98(19) . .
O2 Ni1 O7 87.49(19) . .
O3 Ni1 O7 171.2(2) . .
O6 Ni1 N1 162.9(2) . .
O6 Ni1 N2 88.3(2) . .
O6 Ni1 O2 78.00(19) . .
O6 Ni1 O3 86.8(2) . .
O6 Ni1 O7 100.4(2) . .
N3 Ni2 N4 105.1(3) . .
N3 Ni2 O10 89.5(3) . .
N3 Ni2 O11 82.7(2) . .
N3 Ni2 O15 91.4(2) . .
N4 Ni2 O11 89.2(2) . .
N4 Ni2 O15 83.7(2) . .
O10 Ni2 N4 162.7(2) . .
O10 Ni2 O11 102.2(2) . .
O10 Ni2 O15 86.7(2) . .
O11 Ni2 O15 169.3(2) . .
O14 Ni2 N3 165.8(2) . .
O14 Ni2 N4 87.6(2) . .
O14 Ni2 O10 79.2(2) . .
O14 Ni2 O11 91.4(2) . .
O14 Ni2 O15 96.27(19) . .
N5 Ni3 Dy3 130.32(19) . .
N5 Ni3 N6 105.2(3) . .
N5 Ni3 O18 89.9(2) . .
N5 Ni3 O19 82.9(2) . .
N5 Ni3 O23 93.2(2) . .
N6 Ni3 Dy3 124.22(19) . .
N6 Ni3 O19 94.2(2) . .
N6 Ni3 O23 81.9(2) . .
O18 Ni3 Dy3 40.60(14) . .
O18 Ni3 N6 161.7(2) . .
O18 Ni3 O19 97.9(2) . .
O18 Ni3 O23 87.03(19) . .
O19 Ni3 Dy3 97.42(15) . .
O19 Ni3 O23 173.7(2) . .
O22 Ni3 Dy3 38.82(14) . .
O22 Ni3 N5 162.9(2) . .
O22 Ni3 N6 88.5(2) . .
O22 Ni3 O18 78.8(2) . .
O22 Ni3 O19 85.9(2) . .
O22 Ni3 O23 99.0(2) . .
O23 Ni3 Dy3 88.92(14) . .
N7 Ni4 N8 105.5(3) . .
N7 Ni4 O26 90.3(3) . .
N7 Ni4 O27 81.8(2) . .
N7 Ni4 O31 92.0(2) . .
N8 Ni4 O26 162.2(2) . .
N8 Ni4 O27 89.0(2) . .
N8 Ni4 O31 84.1(2) . .
O26 Ni4 O27 101.6(2) . .
O26 Ni4 O31 87.2(2) . .
O27 Ni4 O31 169.2(2) . .
O30 Ni4 N7 164.7(2) . .
O30 Ni4 N8 87.7(2) . .
O30 Ni4 O26 77.9(2) . .
O30 Ni4 O27 90.9(2) . .
O30 Ni4 O31 97.1(2) . .
C1 O1 Dy1 125.4(5) . .
C2 O1 C1 116.1(6) . .
C2 O1 Dy1 117.9(4) . .
C7 O2 Dy1 125.2(4) . .
C7 O2 Ni1 122.7(4) . .
Ni1 O2 Dy1 105.80(19) . .
C15 O3 Ni1 128.9(4) . .
C15 O4 Dy2 137.9(5) . 2_545
C16 O5 Dy1 128.5(6) . .
C17 O5 C16 116.0(7) . .
C17 O5 Dy1 115.1(5) . .
C22 O6 Dy1 126.7(4) . .
C22 O6 Ni1 123.7(4) . .
Ni1 O6 Dy1 108.3(2) . .
C30 O7 Ni1 126.3(5) . .
C30 O8 Dy2 142.7(5) . .
C31 O9 Dy2 119.4(6) . .
C32 O9 C31 116.2(7) . .
C32 O9 Dy2 118.1(5) . .
C37 O10 Dy2 123.5(5) . .
C37 O10 Ni2 124.1(5) . .
Ni2 O10 Dy2 104.0(2) . .
C45 O11 Ni2 126.0(5) . .
C45 O12 Dy1 137.4(5) . .
C46 O13 Dy2 123.7(6) . .
C47 O13 C46 116.6(7) . .
C47 O13 Dy2 115.7(4) . .
C52 O14 Dy2 127.7(4) . .
C52 O14 Ni2 123.2(4) . .
Ni2 O14 Dy2 107.9(2) . .
C60 O15 Ni2 127.5(5) . .
C60 O16 Dy1 163.9(5) . 8_544
C61 O17 Dy3 126.5(6) . .
C62 O17 C61 115.3(7) . .
C62 O17 Dy3 118.1(4) . .
C67 O18 Dy3 125.7(5) . .
C67 O18 Ni3 123.2(5) . .
Ni3 O18 Dy3 105.3(2) . .
C75 O19 Ni3 128.8(5) . .
C75 O20 Dy4 141.4(5) . 4
C76 O21 Dy3 127.3(5) . .
C77 O21 C76 117.0(7) . .
C77 O21 Dy3 114.0(4) . .
C82 O22 Dy3 127.8(5) . .
C82 O22 Ni3 122.8(5) . .
Ni3 O22 Dy3 107.9(2) . .
C90 O23 Ni3 127.5(5) . .
C90 O24 Dy4 144.0(5) . .
C91 O25 Dy4 121.9(5) . .
C92 O25 C91 115.1(7) . .
C92 O25 Dy4 118.7(5) . .
C97 O26 Dy4 125.2(5) . .
C97 O26 Ni4 123.8(5) . .
Ni4 O26 Dy4 104.0(2) . .
C105 O27 Ni4 126.8(5) . .
C105 O28 Dy3 135.5(5) . .
C106 O29 Dy4 119.9(5) . .
C107 O29 C106 116.9(7) . .
C107 O29 Dy4 117.5(4) . .
C112 O30 Dy4 125.8(5) . .
C112 O30 Ni4 125.1(5) . .
Ni4 O30 Dy4 108.8(2) . .
C120 O31 Ni4 126.7(5) . .
C120 O32 Dy3 166.4(6) . 6_544
N9 O33 Dy1 95.5(5) . .
N9 O34 Dy1 97.6(6) . .
N10 O37 Dy3 100.2(10) . .
N10 O38 Dy3 89.7(7) . .
C121 O42 Dy4 142.3(6) . .

loop_
_geom_bond_atom_site_label_1
_geom_bond_atom_site_label_2
_geom_bond_distance
_geom_bond_site_symmetry_2
C1 O1 1.413(9) .
C2 C3 1.387(11) .
C2 C7 1.427(10) .
C2 O1 1.379(9) .
C3 C4 1.424(12) .
C4 C5 1.352(11) .
C5 C6 1.414(10) .
C6 C7 1.430(10) .
C6 C8 1.446(10) .
C7 O2 1.314(8) .
C8 N1 1.285(9) .
C9 C10 1.398(10) .
C9 C14 1.417(10) .
C9 N1 1.409(9) .
C10 C11 1.357(11) .
C11 C12 1.380(12) .
C12 C13 1.384(11) .
C13 C14 1.384(10) .
C14 C15 1.516(10) .
C15 O3 1.263(8) .
C15 O4 1.248(8) .
C16 O5 1.421(10) .
C17 C18 1.374(12) .
C17 C22 1.412(11) .
C17 O5 1.363(10) .
C18 C19 1.367(13) .
C19 C20 1.353(13) .
C20 C21 1.402(12) .
C21 C22 1.402(11) .
C21 C23 1.435(12) .
C22 O6 1.327(8) .
C23 N2 1.297(10) .
C24 C25 1.378(11) .
C24 C29 1.387(11) .
C24 N2 1.436(10) .
C25 C26 1.374(12) .
C26 C27 1.374(13) .
C27 C28 1.338(12) .
C28 C29 1.382(11) .
C29 C30 1.536(10) .
C30 O7 1.238(8) .
C30 O8 1.263(8) .
C31 O9 1.438(10) .
C32 C33 1.359(13) .
C32 C37 1.431(12) .
C32 O9 1.377(11) .
C33 C34 1.353(16) .
C34 C35 1.358(17) .
C35 C36 1.423(13) .
C36 C37 1.419(12) .
C36 C38 1.414(13) .
C37 O10 1.306(9) .
C38 N3 1.288(11) .
C39 C40 1.375(13) .
C39 C44 1.403(12) .
C39 N3 1.436(11) .
C40 C41 1.367(16) .
C41 C42 1.329(17) .
C42 C43 1.381(15) .
C43 C44 1.392(13) .
C44 C45 1.494(12) .
C45 O11 1.275(9) .
C45 O12 1.255(9) .
C46 O13 1.404(10) .
C47 C48 1.377(12) .
C47 C52 1.414(11) .
C47 O13 1.394(10) .
C48 C49 1.406(14) .
C49 C50 1.365(14) .
C50 C51 1.389(11) .
C51 C52 1.380(10) .
C51 C53 1.432(11) .
C52 O14 1.331(9) .
C53 N4 1.320(10) .
C54 C55 1.389(12) .
C54 C59 1.376(12) .
C54 N4 1.411(10) .
C55 C56 1.342(14) .
C56 C57 1.365(17) .
C57 C58 1.371(15) .
C58 C59 1.377(11) .
C59 C60 1.518(11) .
C60 O15 1.255(8) .
C60 O16 1.247(8) .
C61 O17 1.422(10) .
C62 C63 1.352(10) .
C62 C67 1.408(11) .
C62 O17 1.402(9) .
C63 C64 1.373(12) .
C64 C65 1.373(12) .
C65 C66 1.396(11) .
C66 C67 1.406(11) .
C66 C68 1.455(11) .
C67 O18 1.330(8) .
C68 N5 1.265(9) .
C69 C70 1.373(11) .
C69 C74 1.398(10) .
C69 N5 1.434(10) .
C70 C71 1.378(13) .
C71 C72 1.364(14) .
C72 C73 1.412(12) .
C73 C74 1.427(11) .
C74 C75 1.489(10) .
C75 O19 1.271(9) .
C75 O20 1.250(8) .
C76 O21 1.427(10) .
C77 C78 1.354(11) .
C77 C82 1.416(11) .
C77 O21 1.393(10) .
C78 C79 1.401(14) .
C79 C80 1.348(13) .
C80 C81 1.411(12) .
C81 C82 1.405(11) .
C81 C83 1.444(12) .
C82 O22 1.319(9) .
C83 N6 1.280(10) .
C84 C85 1.385(12) .
C84 C89 1.412(11) .
C84 N6 1.417(10) .
C85 C86 1.383(13) .
C86 C87 1.375(14) .
C87 C88 1.377(13) .
C88 C89 1.370(11) .
C89 C90 1.512(11) .
C90 O23 1.262(9) .
C90 O24 1.275(8) .
C91 O25 1.442(10) .
C92 C93 1.365(13) .
C92 C97 1.450(12) .
C92 O25 1.377(11) .
C93 C94 1.397(15) .
C94 C95 1.368(15) .
C95 C96 1.405(13) .
C96 C97 1.401(12) .
C96 C98 1.426(13) .
C97 O26 1.307(9) .
C98 N7 1.309(11) .
C99 C100 1.386(11) .
C99 C104 1.382(11) .
C99 N7 1.434(10) .
C100 C101 1.356(14) .
C101 C102 1.362(15) .
C102 C103 1.380(13) .
C103 C104 1.363(12) .
C104 C105 1.502(11) .
C105 O27 1.272(9) .
C105 O28 1.244(8) .
C106 O29 1.445(9) .
C107 C108 1.360(11) .
C107 C112 1.415(11) .
C107 O29 1.377(10) .
C108 C109 1.370(13) .
C109 C110 1.384(12) .
C110 C111 1.417(11) .
C111 C112 1.392(11) .
C111 C113 1.450(11) .
C112 O30 1.344(9) .
C113 N8 1.294(9) .
C114 C115 1.383(11) .
C114 C119 1.422(10) .
C114 N8 1.418(9) .
C115 C116 1.365(12) .
C116 C117 1.387(14) .
C117 C118 1.356(13) .
C118 C119 1.389(11) .
C119 C120 1.510(11) .
C120 O31 1.263(9) .
C120 O32 1.232(8) .
C121 C122 1.482(15) .
C121 O42 1.307(11) .
C121 O43 1.243(12) .
Dy1 N9 2.890(9) .
Dy1 O1 2.543(5) .
Dy1 O2 2.351(5) .
Dy1 O5 2.624(5) .
Dy1 O6 2.298(5) .
Dy1 O12 2.350(5) .
Dy1 O16 2.337(5) 2_545
Dy1 O33 2.478(7) .
Dy1 O34 2.448(6) .
Dy1 O1W 2.434(5) .
Dy2 O4 2.419(5) 8_544
Dy2 O8 2.287(5) .
Dy2 O9 2.525(6) .
Dy2 O10 2.392(5) .
Dy2 O13 2.573(6) .
Dy2 O14 2.302(5) .
Dy2 O2W 2.354(5) .
Dy2 O3W 2.349(5) .
Dy3 N10 2.840(14) .
Dy3 Ni3 3.4972(11) .
Dy3 O17 2.585(5) .
Dy3 O18 2.360(5) .
Dy3 O21 2.656(5) .
Dy3 O22 2.304(5) .
Dy3 O28 2.354(5) .
Dy3 O32 2.282(5) 4
Dy3 O37 2.381(8) .
Dy3 O38 2.461(9) .
Dy3 O4W 2.387(5) .
Dy4 O20 2.443(5) 6_544
Dy4 O24 2.307(5) .
Dy4 O25 2.562(5) .
Dy4 O26 2.388(5) .
Dy4 O29 2.528(5) .
Dy4 O30 2.287(5) .
Dy4 O42 2.228(5) .
Dy4 O5W 2.367(5) .
N1 Ni1 2.038(6) .
N2 Ni1 2.031(6) .
N3 Ni2 2.036(7) .
N4 Ni2 2.044(6) .
N5 Ni3 2.018(6) .
N6 Ni3 2.042(6) .
N7 Ni4 2.035(6) .
N8 Ni4 2.039(6) .
N9 O33 1.268(10) .
N9 O34 1.246(10) .
N9 O35 1.226(10) .
N10 O36 1.188(15) .
N10 O37 1.182(15) .
N10 O38 1.428(17) .
N11 O39 1.202(17) .
N11 O40 1.225(14) .
N11 O41 1.211(14) .
Ni1 O2 2.032(5) .
Ni1 O3 2.084(5) .
Ni1 O6 2.017(5) .
Ni1 O7 2.093(5) .
Ni2 O10 2.041(5) .
Ni2 O11 2.083(5) .
Ni2 O14 2.021(5) .
Ni2 O15 2.105(5) .
Ni3 O18 2.032(5) .
Ni3 O19 2.077(5) .
Ni3 O22 2.018(5) .
Ni3 O23 2.121(5) .
Ni4 O26 2.052(5) .
Ni4 O27 2.070(5) .
Ni4 O30 2.017(5) .
Ni4 O31 2.087(5) .
O4 Dy2 2.419(5) 2_545
O16 Dy1 2.337(5) 8_544
O20 Dy4 2.443(5) 4
O32 Dy3 2.282(5) 6_544

loop_
_platon_squeeze_void_nr
_platon_squeeze_void_average_x
_platon_squeeze_void_average_y
_platon_squeeze_void_average_z
_platon_squeeze_void_volume
_platon_squeeze_void_count_electrons
_platon_squeeze_void_content
1 -0.020 -0.034 0.022 8430 942 ' '
2 0.500 0.000 0.250 29 2 ' '
3 0.000 0.000 0.500 29 2 ' '
4 0.500 0.500 0.000 29 2 ' '
5 0.000 0.500 0.750 29 2 ' '

loop_
_twin_individual_id
_twin_individual_mass_fraction_refined
1 0.467(6)
2 0.533(6)
